data_2010121
loop_
_publ_author_name
'Cuny, E.'
'Lichtenthaler, F.W.'
'Lindner, H.J.'

_publ_section_title
;
 Molecular geometry of a pyran--dioxane--cyclohexane tricycle with
 linear <i>cis</i>--<i>trans</i>-fusion of rings
;
_journal_issue 10
_journal_name_full 'Acta Crystallographica Section C'
_journal_page_first 1599
_journal_page_last 1601
_journal_paper_doi 10.1107/S0108270193011485
_journal_volume 50
_journal_year 1994
_chemical_formula_moiety 'C26 H26 O8,C4 H10 O1'
_chemical_formula_sum 'C30 H36 O9'
_chemical_formula_weight 540.66
_space_group_IT_number 19
_symmetry_cell_setting orthorhombic
_symmetry_space_group_name_Hall 'P 2ac 2ab'
_symmetry_space_group_name_H-M 'P 21 21 21'
_atom_type_scat_source IntTabC
_cell_angle_alpha 90.
_cell_angle_beta 90.
_cell_angle_gamma 90.
_cell_formula_units_Z 4
_cell_length_a 18.752(3)
_cell_length_b 18.370(3)
_cell_length_c 8.471(2)
_cell_measurement_reflns_used 48
_cell_measurement_temperature 293(2)
_cell_measurement_theta_max 28.3
_cell_measurement_theta_min 13.9
_cell_volume 2918.0(10)
_diffrn_measurement_device 'Stoe Stadi-4'
_diffrn_measurement_method 2\q/\w
_diffrn_radiation_type CuK\a
_diffrn_radiation_wavelength 1.54178
_diffrn_reflns_av_R_equivalents 0.021
_diffrn_reflns_limit_h_max 21
_diffrn_reflns_limit_h_min -20
_diffrn_reflns_limit_k_max 20
_diffrn_reflns_limit_k_min 0
_diffrn_reflns_limit_l_max 9
_diffrn_reflns_limit_l_min 0
_diffrn_reflns_number 4699
_diffrn_reflns_theta_max 60
_diffrn_standards_decay_% 5
_diffrn_standards_interval_count 50
_diffrn_standards_number 3
_exptl_absorpt_coefficient_mu 0.66
_exptl_absorpt_correction_type none
_exptl_crystal_colour colourless
_exptl_crystal_density_diffrn 1.231
_exptl_crystal_description needle
_exptl_crystal_size_max 0.80
_exptl_crystal_size_mid 0.20
_exptl_crystal_size_min 0.15
_refine_diff_density_max 0.213
_refine_diff_density_min -0.205
_refine_ls_extinction_coef 0.0041(4)
_refine_ls_extinction_method SHELXTL
_refine_ls_goodness_of_fit_obs 1.076
_refine_ls_hydrogen_treatment noref
_refine_ls_number_parameters 368
_refine_ls_number_reflns 4207
_refine_ls_R_factor_obs 0.0495
_refine_ls_shift/esd_max 0.254
_refine_ls_structure_factor_coef Fsqd
_refine_ls_weighting_scheme
; w = 1/[\s^2^(F~o~^2^) + (0.0927P)^2^ + 0.314P)
where P = (F~o~^2^ + 2F~c~^2^)/3
;
_refine_ls_wR_factor_obs 0.1481
_reflns_number_observed 3848
_reflns_number_total 4207
_reflns_observed_criterion I>=2\s(I)
_cod_data_source_file se1032.cif
_cod_data_source_block se1032a
_cod_database_code 2010121

loop_
_symmetry_equiv_pos_as_xyz
x,y,z
1/2-x,-y,1/2+z
-x,1/2+y,1/2-z
1/2+x,1/2-y,-z

loop_
_atom_site_label
_atom_site_fract_x
_atom_site_fract_y
_atom_site_fract_z
_atom_site_U_iso_or_equiv
C(2) .33370(10) .0763(2) .5543(4) .0770(10)
C(2S) -.0256(3) .2234(5) .6220(14) .231(5)
C(3S) -.0061(10) .2769(19) .746(2) .160(9)
C(3S') .0089(8) .2285(13) .7448(16) .157(5)
C(3) .2600(2) .0479(2) .5819(4) .0770(10)
C(4) .20460(10) .07890(10) .5182(3) .0700(10)
C(4a) .20810(10) .14860(10) .4252(3) .0650(10)
C(4S) -.0400(6) .2267(7) .4025(16) .138(5)
C(4S') -.0113(7) .1686(7) .3280(17) .177(6)
C(5S) -.0121(5) .2244(5) .2350(11) .200(3)
C(5a) .20520(10) .19310(10) .1615(3) .0680(10)
C(6) .1870(2) .1724(2) -.0053(4) .0810(10)
C(7) .2026(2) .2355(2) -.1141(4) .0950(10)
C(8) .2790(2) .2606(2) -.1008(4) .1020(10)
C(9) .2973(2) .2802(2) .0693(4) .0890(10)
C(9a) .2820(2) .2155(2) .1741(3) .0710(10)
C(10a) .28290(10) .18120(10) .4425(3) .0690(10)
C(21) .3837(2) .0148(2) .5159(5) .0860(10)
C(23) .5061(2) -.0090(2) .5159(7) .1120(10)
C(25) .5789(2) .0211(2) .5320(8) .128(2)
C(26) .6332(3) -.0258(2) .5644(16) .258(6)
C(27) .7011(3) -.0007(3) .5824(19) .307(8)
C(28) .7164(3) .0712(3) .5644(15) .240(5)
C(29) .6630(2) .1188(2) .5380(10) .160(3)
C(30) .5946(2) .0941(2) .5261(7) .118(2)
C(42) .1149(2) -.0109(2) .4853(4) .0780(10)
C(44) .0381(2) -.0248(2) .5064(4) .0880(10)
C(45) .0095(3) -.0859(3) .4487(8) .164(2)
C(46) -.0612(4) -.1018(5) .4600(10) .199(3)
C(47) -.1034(3) -.0569(4) .5359(11) .179(3)
C(48) -.0767(3) .0049(4) .6075(14) .224(5)
C(49) -.0041(2) .0205(3) .5884(11) .176(3)
O(1) .33520(10) .12650(10) .4254(2) .0710(10)
O(1S) .01450(10) .2003(2) .4959(4) .1410(10)
O(5) .19230(10) .13170(10) .2655(2) .0670(10)
O(10) .29690(10) .23660(10) .3355(2) .0720(10)
O(22) .45570(10) .04230(10) .5227(3) .0950(10)
O(24) .49350(10) -.07210(10) .5000(6) .1470(10)
O(41) .13440(10) .05530(10) .5404(3) .0810(10)
O(43) .1562(2) -.0528(2) .4285(4) .1220(10)
O(51) .16180(10) .20130(10) .4841(2) .0770(10)
H2 .35040(10) .1010(2) .6500(4) .092
H2S1 -.0384(3) .1794(5) .6785(14) .277
H2S2 -.0695(3) .2417(5) .5764(14) .277
H2S3 -.0463(3) .2704(5) .5966(14) .277
H2S4 -.0644(3) .1894(5) .6387(14) .277
H3S1 -.0450(10) .2821(19) .819(2) .191
H3S2 .0040(10) .3231(19) .699(2) .191
H3S3 .0354(10) .2600(19) .802(2) .191
H3S4 -.0212(8) .2174(13) .8331(16) .189
H3S5 .0270(8) .2771(13) .7552(16) .189
H3S6 .0481(8) .1948(13) .7419(16) .189
H3 .2536(2) .0072(2) .6458(4) .092
H4S1 -.0520(6) .2762(7) .4324(16) .166
H4S2 -.0822(6) .1965(7) .4130(16) .166
H4S'1 .0216(7) .1318(7) .2897(17) .213
H4S'2 -.0585(7) .1472(7) .3364(17) .213
H5S1 -.0512(5) .2291(5) .1626(11) .240
H5S2 .0117(5) .1789(5) .2171(11) .240
H5S3 .0208(5) .2637(5) .2190(11) .240
H5S'1 -.0272(5) .2096(5) .1316(11) .240
H5S'2 .0349(5) .2448(5) .2290(11) .240
H5S'3 -.0446(5) .2602(5) .2756(11) .240
H5A .17490(10) .23380(10) .1941(3) .081
H61 .1369(2) .1596(2) -.0122(4) .097
H62 .2149(2) .1304(2) -.0369(4) .097
H71 .1931(2) .2209(2) -.2222(4) .114
H72 .1711(2) .2756(2) -.0886(4) .114
H81 .2862(2) .3028(2) -.1678(4) .122
H82 .3105(2) .2223(2) -.1371(4) .122
H91 .3473(2) .2933(2) .0770(4) .106
H92 .2691(2) .3216(2) .1030(4) .106
H9A .3128(2) .1747(2) .1440(3) .085
H10A .28710(10) .20140(10) .5492(3) .082
H211 .3777(2) -.0244(2) .5914(5) .103
H212 .3736(2) -.0040(2) .4112(5) .103
H26 .6238(3) -.0753(2) .5743(16) .310
H27 .7375(3) -.0332(3) .6074(19) .369
H28 .7633(3) .0874(3) .5701(15) .287
H29 .6727(2) .1683(2) .5281(10) .191
H30 .5577(2) .1274(2) .5136(7) .142
H45 .0394(3) -.1190(3) .3984(8) .197
H46 -.0793(4) -.1439(5) .4144(10) .239
H47 -.1519(3) -.0669(4) .5417(11) .215
H48 -.1060(3) .0352(4) .6666(14) .269
H49 .0150(2) .0625(3) .6329(11) .211
H51 .12220(10) .18330(10) .4971(2) .092

loop_
_geom_angle_atom_site_label_1
_geom_angle_atom_site_label_2
_geom_angle_atom_site_label_3
_geom_angle
_geom_angle_publ_flag
O(1) C(2) C(3) 111.2(2) no
O(1) C(2) C(21) 107.9(2) no
C(3) C(2) C(21) 110.3(2) no
C(3S') C(2S) O(1S) 113.1(10) no
O(1S) C(2S) C(3S) 128.4(9) no
C(3S') C(2S) C(4S) 155.6(9) no
O(1S) C(2S) C(4S) 47.1(5) no
C(4) C(3) C(2) 121.3(3) no
C(3) C(4) O(41) 123.9(2) no
C(3) C(4) C(4A) 123.7(2) no
O(41) C(4) C(4A) 112.1(2) no
O(51) C(4A) O(5) 111.4(2) no

loop_
_geom_bond_atom_site_label_1
_geom_bond_atom_site_label_2
_geom_bond_site_symmetry_1
_geom_bond_site_symmetry_2
_geom_bond_distance
_geom_bond_publ_flag
O(1) C(2) . . 1.429(3) yes
C(2) C(3) . . 1.497(4) yes
C(3) C(4) . . 1.302(4) yes
C(5) C(4a) . . 1.419(3) yes
C(4a) C(10a) . . 1.533(3) yes
C(10a) O(1) . . 1.411(3) yes
C(4a) O(5) . . 1.419(3) yes
O(5) C(5a) . . 1.451(3) yes
C(5a) C(9a) . . 1.501(3) yes
C(9a) O(10) . . 1.448(4) yes
O(10) C(10a) . . 1.388(3) yes
C(5a) C(6) . . 1.502(4) yes
C(6) C(7) . . 1.509(5) yes
C(7) C(8) . . 1.509(4) yes
C(8) C(9) . . 1.525(5) yes
C(9) C(9a) . . 1.511(4) yes

loop_
_geom_torsion_atom_site_label_1
_geom_torsion_atom_site_label_2
_geom_torsion_atom_site_label_3
_geom_torsion_atom_site_label_4
_geom_torsion
_geom_torsion_publ_flag
O(1) C(2) C(3) C(4) -14.3(4) yes
C(2) C(3) C(4) C(4a) -5.7(4) yes
C(3) C(4) C(4a) C(10a) -9.1(3) yes
C(4) C(4a) C(10a) O(1) 44.4(2) yes
C(4a) C(10a) O(1) C(2) -68.2(2) yes
C(10a) O(1) C(2) C(3) 51.3(2) yes
C(4a) O(5) C(5a) C(9a) 59.0(2) yes
C(5a) C(9a) O(10) C(10a) 58.1(3) yes
C(9a) O(10) C(10a) C(4a) -51.8(3) yes
O(10) C(10a) C(4a) O(5) 48.3(2) yes
C(10a) C(4a) O(5) C(5a) -51.7(2) yes
C(5a) C(6) C(7) C(8) 55.9(3) yes
C(6) C(7) C(8) C(9) -55.9(3) yes
C(7) C(8) C(9) C(9a) 55.9(4) yes
C(8) C(9) C(9a) C(5a) -58.2(4) yes
C(9) C(9a) C(5a) C(6) 59.9(2) yes
C(9a) C(5a) C(6) C(7) -57.5(3) yes
O(1) C(10a) C(4a) O(51) 164.8(2) yes
C(3) C(4) C(4a) O(51) -125.2(3) yes
C(5a) O(5) C(4a) O(51) 65.8(2) yes
O(10) C(10a) C(4a) O(51) -72.7(2) yes
C(2) O(1) C(10a) O(10) 166.8(2) yes
